data_4132274
loop_
_publ_author_name
'Romanov-Michailidis, Fedor'
'Ravetz, Benjamin D.'
'Paley, Daniel W.'
'Rovis, Tomislav'

_publ_section_title
;
 Ir(III)-Catalyzed Carbocarbation of Alkynes through Undirected Double C-H
 Bond Activation of Anisoles.
;
_journal_issue 16
_journal_name_full 'Journal of the American Chemical Society'
_journal_page_first 5370
_journal_page_last 5374
_journal_paper_doi 10.1021/jacs.8b02716
_journal_volume 140
_journal_year 2018
_chemical_formula_moiety 'C24 H30 F3 Ir O'
_chemical_formula_sum 'C24 H30 F3 Ir O'
_chemical_formula_weight 583.68
_space_group_crystal_system monoclinic
_space_group_IT_number 14
_space_group_name_Hall '-P 2ybc'
_space_group_name_H-M_alt 'P 1 21/c 1'
_atom_sites_solution_hydrogens mixed
_audit_creation_date 2017-08-21
_audit_creation_method
;
Olex2 1.2
(compiled 2017.08.10 svn.r3461 for OlexSys, GUI svn.r5381)
;
_audit_update_record
;
2017-08-22 deposited with the CCDC.
2017-11-03 downloaded from the CCDC.
;
_cell_angle_alpha 90
_cell_angle_beta 90.967(3)
_cell_angle_gamma 90
_cell_formula_units_Z 4
_cell_length_a 11.5111(3)
_cell_length_b 23.1376(7)
_cell_length_c 8.0997(2)
_cell_measurement_reflns_used 7642
_cell_measurement_temperature 99.99(10)
_cell_measurement_theta_max 27.5860
_cell_measurement_theta_min 3.9210
_cell_volume 2156.96(10)
_computing_cell_refinement 'CrysAlisPro 1.171.38.46 (Rigaku OD, 2015)'
_computing_data_collection 'CrysAlisPro 1.171.38.46 (Rigaku OD, 2015)'
_computing_data_reduction 'CrysAlisPro 1.171.38.46 (Rigaku OD, 2015)'
_computing_molecular_graphics 'Olex2 (Dolomanov et al., 2009)'
_computing_publication_material 'Olex2 (Dolomanov et al., 2009)'
_computing_structure_refinement 'SHELXL-2017/1 (Sheldrick, 2017)'
_diffrn_ambient_environment N~2~
_diffrn_ambient_temperature 99.99(10)
_diffrn_detector 'CCD plate'
_diffrn_detector_area_resol_mean 8.0549
_diffrn_detector_type EosS2
_diffrn_measured_fraction_theta_full 0.998
_diffrn_measured_fraction_theta_max 0.915
_diffrn_measurement_details
;
List of Runs (angles in degrees, time in seconds):

  # Type    Start    End  Width  t~exp~   \w     \q     \k     \f   Frames
#--------------------------------------------------------------------------
  1  \w     -5.00  44.00   1.00    1.00    --  -14.01  57.00  90.00   49
  2  \w     40.00  73.00   1.00    1.00    --   16.51  37.00 120.00   33
  3  \w      3.00  79.00   1.00    1.00    --   16.51  57.00  60.00   76
  4  \w      6.00  82.00   1.00    1.00    --   16.51  57.00 -30.00   76
  5  \w     12.00  78.00   1.00    1.00    --   16.51  37.00-180.00   66
  6  \w      2.00  80.00   1.00    1.00    --   16.51  57.00-120.00   78
  7  \w    -29.00  52.00   1.00    1.00    --  -14.01  77.00 -60.00   81
  8  \w    -71.00 -44.00   1.00    1.00    --  -14.01 132.00-136.48   27
  9  \w    -21.00  53.00   1.00    1.00    --   16.51 -98.00 161.43   74
 10  \w    -11.00  60.00   1.00    1.00    --   16.51-110.00  56.70   71
 11  \w    -20.00  53.00   1.00    1.00    --   16.51 -99.00-120.00   73
;
_diffrn_measurement_device 'four-circle diffractometer'
_diffrn_measurement_device_type 'SuperNova, Dual, Cu at zero, EosS2'
_diffrn_measurement_method '\w scans'
_diffrn_orient_matrix_type 'CrysAlisPro convention (1999,Acta A55,543-557)'
_diffrn_orient_matrix_UB_11 0.0144704000
_diffrn_orient_matrix_UB_12 -0.0076208000
_diffrn_orient_matrix_UB_13 0.0826780000
_diffrn_orient_matrix_UB_21 -0.0597364000
_diffrn_orient_matrix_UB_22 0.0004841000
_diffrn_orient_matrix_UB_23 0.0201141000
_diffrn_orient_matrix_UB_31 -0.0047327000
_diffrn_orient_matrix_UB_32 -0.0296720000
_diffrn_orient_matrix_UB_33 -0.0208486000
_diffrn_radiation_monochromator mirror
_diffrn_radiation_probe x-ray
_diffrn_radiation_type MoK\a
_diffrn_radiation_wavelength 0.71073
_diffrn_reflns_av_R_equivalents 0.0891
_diffrn_reflns_av_unetI/netI 0.0719
_diffrn_reflns_Laue_measured_fraction_full 0.998
_diffrn_reflns_Laue_measured_fraction_max 0.915
_diffrn_reflns_limit_h_max 15
_diffrn_reflns_limit_h_min -15
_diffrn_reflns_limit_k_max 32
_diffrn_reflns_limit_k_min -30
_diffrn_reflns_limit_l_max 11
_diffrn_reflns_limit_l_min -10
_diffrn_reflns_number 33847
_diffrn_reflns_point_group_measured_fraction_full 0.998
_diffrn_reflns_point_group_measured_fraction_max 0.915
_diffrn_reflns_theta_full 25.242
_diffrn_reflns_theta_max 29.600
_diffrn_reflns_theta_min 3.522
_diffrn_source 'micro-focus sealed X-ray tube'
_diffrn_source_type 'SuperNova (Mo) X-ray Source'
_exptl_absorpt_coefficient_mu 6.228
_exptl_absorpt_correction_T_max 0.834
_exptl_absorpt_correction_T_min 0.280
_exptl_absorpt_correction_type analytical
_exptl_absorpt_process_details
;
CrysAlisPro 1.171.38.46 (Rigaku Oxford Diffraction, 2015)
Analytical numeric absorption correction using a multifaceted crystal
			model based on expressions derived by R.C. Clark & J.S. Reid.
(Clark, R. C. & Reid, J. S. (1995). Acta Cryst. A51, 887-897)
Empirical absorption correction using spherical harmonics,
 implemented in SCALE3 ABSPACK scaling algorithm.
;
_exptl_crystal_colour orange
_exptl_crystal_colour_primary orange
_exptl_crystal_density_diffrn 1.797
_exptl_crystal_description plate
_exptl_crystal_F_000 1144
_exptl_crystal_size_max 0.26
_exptl_crystal_size_mid 0.144
_exptl_crystal_size_min 0.029
_refine_diff_density_max 2.637
_refine_diff_density_min -1.544
_refine_diff_density_rms 0.229
_refine_ls_extinction_method none
_refine_ls_goodness_of_fit_ref 1.067
_refine_ls_hydrogen_treatment mixed
_refine_ls_matrix_type full
_refine_ls_number_parameters 312
_refine_ls_number_reflns 5555
_refine_ls_number_restraints 189
_refine_ls_restrained_S_all 1.059
_refine_ls_R_factor_all 0.0584
_refine_ls_R_factor_gt 0.0400
_refine_ls_shift/su_max 0.003
_refine_ls_shift/su_mean 0.000
_refine_ls_structure_factor_coef Fsqd
_refine_ls_weighting_details 'w=1/[\s^2^(Fo^2^)+(0.0132P)^2^+4.8719P] where P=(Fo^2^+2Fc^2^)/3'
_refine_ls_weighting_scheme calc
_refine_ls_wR_factor_gt 0.0655
_refine_ls_wR_factor_ref 0.0738
_reflns_Friedel_coverage 0.000
_reflns_number_gt 4375
_reflns_number_total 5555
_reflns_threshold_expression 'I > 2\s(I)'
_cod_data_source_file ja8b02716_si_003.cif
_cod_data_source_block piallyl
_cod_original_cell_volume 2156.97(11)
_cod_database_code 4132274
_shelx_shelxl_version_number 2017/1
_chemical_oxdiff_formula 'C24 H28 Ir F3 O'
_shelx_space_group_comment
;
The symmetry employed for this shelxl refinement is uniquely defined
by the following loop, which should always be used as a source of
symmetry information in preference to the above space-group names.
They are only intended as comments.
;
_reflns_odcompleteness_completeness 99.69
_reflns_odcompleteness_iscentric 1
_reflns_odcompleteness_theta 26.32
_olex2_refinement_description
;
1. Fixed Uiso
 At 1.2 times of:
  All C(H) groups, All C(H,H) groups
 At 1.5 times of:
  All C(H,H,H) groups
2. Restrained distances
 C2-H2
 0.99 with sigma of 0.02
 C3-H3
 0.99 with sigma of 0.02
 H2-C1 \\sim H2-C3
 with sigma of 0.02
 H3-C2 \\sim H3-C4
 with sigma of 0.02
3. Uiso/Uaniso restraints and constraints
All non-hydrogen atoms have similar U: within 1A with sigma of 0.01 and sigma
for terminal atoms of 0.02
: within 2A with sigma of 0.01 and sigma for terminal atoms of 0.02
4. Rigid body (RIGU) restrains
 C16, C19, F20, F21, F22, C19B, F20B, F21B, F22B
 with sigma for 1-2 distances of 0.004 and sigma for 1-3 distances of 0.004
5. Same fragment restrains
{C16, C17, C18, C19B, F20B, F21B, F22B} sigma for 1-2: 0.02, 1-3: 0.04
as
{C16, C17, C18, C19, F20, F21, F22}
6. Others
 Sof(C19B)=Sof(F20B)=Sof(F21B)=Sof(F22B)=1-FVAR(1)
 Sof(C19)=Sof(F20)=Sof(F21)=Sof(F22)=FVAR(1)
7.a Secondary CH2 refined with riding coordinates:
 C5(H5A,H5B), C11(H11A,H11B)
7.b Aromatic/amide H refined with riding coordinates:
 C15(H15), C17(H17), C18(H18)
7.c Idealised Me refined as rotating group:
 C1(H1A,H1B,H1C), C6(H6A,H6B,H6C), C35(H35A,H35B,H35C), C36(H36A,H36B,H36C),
 C37(H37A,H37B,H37C), C38(H38A,H38B,H38C), C39(H39A,H39B,H39C)
;
_olex2_submission_special_instructions 'No special instructions were received'
_oxdiff_exptl_absorpt_empirical_details
;
Empirical correction (ABSPACK) includes:
- Absorption correction using spherical harmonics
- Frame scaling
;
_oxdiff_exptl_absorpt_empirical_full_max 1.337
_oxdiff_exptl_absorpt_empirical_full_min 0.713

loop_
_space_group_symop_operation_xyz
'x, y, z'
'-x, y+1/2, -z+1/2'
'-x, -y, -z'
'x, -y-1/2, z-1/2'

loop_
_atom_site_label
_atom_site_type_symbol
_atom_site_fract_x
_atom_site_fract_y
_atom_site_fract_z
_atom_site_U_iso_or_equiv
_atom_site_adp_type
_atom_site_occupancy
_atom_site_site_symmetry_order
_atom_site_calc_flag
_atom_site_refinement_flags_posn
_atom_site_refinement_flags_adp
_atom_site_refinement_flags_occupancy
_atom_site_disorder_assembly
_atom_site_disorder_group
Ir1 Ir 0.68032(2) 0.41546(2) 0.12321(2) 0.00910(6) Uani 1 1 d . U . . .
C1 C 0.4595(4) 0.4305(2) 0.3597(6) 0.0163(12) Uani 1 1 d D U . . .
H1A H 0.479435 0.391967 0.401392 0.024 Uiso 1 1 calc GR . . . .
H1B H 0.400601 0.427125 0.271430 0.024 Uiso 1 1 calc GR . . . .
H1C H 0.428678 0.453977 0.449760 0.024 Uiso 1 1 calc GR . . . .
C2 C 0.5672(4) 0.4592(2) 0.2926(6) 0.0127(11) Uani 1 1 d D U . . .
H2 H 0.5498(15) 0.4989(11) 0.256(6) 0.015 Uiso 1 1 d DR . . . .
C3 C 0.6772(4) 0.4473(2) 0.3633(6) 0.0089(10) Uani 1 1 d D U . . .
H3 H 0.6880(15) 0.4172(16) 0.448(5) 0.011 Uiso 1 1 d DR . . . .
C4 C 0.7774(4) 0.4723(2) 0.2874(6) 0.0097(10) Uani 1 1 d D U . . .
C5 C 0.8967(4) 0.4517(2) 0.3487(6) 0.0137(11) Uani 1 1 d . U . . .
H5A H 0.915255 0.470499 0.455696 0.016 Uiso 1 1 calc R . . . .
H5B H 0.893933 0.409450 0.367491 0.016 Uiso 1 1 calc R . . . .
C6 C 0.9924(4) 0.4651(2) 0.2281(7) 0.0185(12) Uani 1 1 d . U . . .
H6A H 0.969403 0.451323 0.117836 0.028 Uiso 1 1 calc GR . . . .
H6B H 1.064094 0.445611 0.263866 0.028 Uiso 1 1 calc GR . . . .
H6C H 1.005405 0.506898 0.224610 0.028 Uiso 1 1 calc GR . . . .
C11 C 0.6635(4) 0.4865(2) -0.0304(6) 0.0123(11) Uani 1 1 d . U . . .
H11A H 0.642183 0.472359 -0.142253 0.015 Uiso 1 1 calc R . . . .
H11B H 0.597577 0.509968 0.008834 0.015 Uiso 1 1 calc R . . . .
O12 O 0.7638(3) 0.52454(14) -0.0454(4) 0.0119(7) Uani 1 1 d . U . . .
C13 C 0.7799(4) 0.5585(2) 0.0889(6) 0.0117(11) Uani 1 1 d . U . . .
C14 C 0.7794(4) 0.5360(2) 0.2499(6) 0.0121(11) Uani 1 1 d . U . . .
C15 C 0.7908(4) 0.5745(2) 0.3806(6) 0.0124(11) Uani 1 1 d . U . . .
H15 H 0.787617 0.560468 0.490609 0.015 Uiso 1 1 calc R . . . .
C16 C 0.8067(4) 0.6330(2) 0.3537(7) 0.0158(11) Uani 1 1 d D U . . .
C17 C 0.8135(4) 0.6543(2) 0.1940(7) 0.0170(12) Uani 1 1 d D U . . .
H17 H 0.827927 0.694137 0.174967 0.020 Uiso 1 1 calc R . . . .
C18 C 0.7988(4) 0.6166(2) 0.0632(7) 0.0160(12) Uani 1 1 d D U . . .
H18 H 0.801931 0.630916 -0.046477 0.019 Uiso 1 1 calc R . . . .
C19 C 0.8143(11) 0.6729(5) 0.4982(14) 0.025(2) Uani 0.54(2) 1 d D U P A 1
F20 F 0.7195(10) 0.7062(6) 0.5115(14) 0.044(3) Uani 0.54(2) 1 d D U P A 1
F21 F 0.9041(12) 0.7097(6) 0.4913(17) 0.049(3) Uani 0.54(2) 1 d D U P A 1
F22 F 0.8261(13) 0.6471(6) 0.6451(13) 0.031(2) Uani 0.54(2) 1 d D U P A 1
C19B C 0.8247(14) 0.6749(6) 0.4919(16) 0.028(2) Uani 0.46(2) 1 d D U P A 2
F20B F 0.7703(16) 0.7251(5) 0.4642(16) 0.045(3) Uani 0.46(2) 1 d D U P A 2
F21B F 0.9368(10) 0.6898(6) 0.5118(18) 0.039(3) Uani 0.46(2) 1 d D U P A 2
F22B F 0.7894(14) 0.6554(7) 0.6352(17) 0.037(3) Uani 0.46(2) 1 d D U P A 2
C30 C 0.5940(4) 0.3293(2) 0.0765(6) 0.0117(11) Uani 1 1 d . U . . .
C31 C 0.6242(4) 0.3559(2) -0.0738(7) 0.0138(11) Uani 1 1 d . U . . .
C32 C 0.7501(4) 0.3612(2) -0.0763(6) 0.0135(11) Uani 1 1 d . U . . .
C33 C 0.7950(4) 0.3367(2) 0.0744(7) 0.0152(11) Uani 1 1 d . U . . .
C34 C 0.6986(5) 0.3182(2) 0.1692(7) 0.0164(12) Uani 1 1 d . U . . .
C35 C 0.4741(5) 0.3101(2) 0.1197(8) 0.0230(13) Uani 1 1 d . U . . .
H35A H 0.417943 0.339928 0.086712 0.034 Uiso 1 1 calc GR . . . .
H35B H 0.470134 0.303697 0.239046 0.034 Uiso 1 1 calc GR . . . .
H35C H 0.455634 0.273983 0.061474 0.034 Uiso 1 1 calc GR . . . .
C36 C 0.5437(5) 0.3678(2) -0.2180(7) 0.0193(12) Uani 1 1 d . U . . .
H36A H 0.543419 0.334590 -0.293026 0.029 Uiso 1 1 calc GR . . . .
H36B H 0.570279 0.402238 -0.276968 0.029 Uiso 1 1 calc GR . . . .
H36C H 0.464875 0.374404 -0.178096 0.029 Uiso 1 1 calc GR . . . .
C37 C 0.8223(5) 0.3807(2) -0.2194(7) 0.0231(13) Uani 1 1 d . U . . .
H37A H 0.900716 0.390473 -0.179615 0.035 Uiso 1 1 calc GR . . . .
H37B H 0.786369 0.414757 -0.270816 0.035 Uiso 1 1 calc GR . . . .
H37C H 0.826745 0.349467 -0.300837 0.035 Uiso 1 1 calc GR . . . .
C38 C 0.9195(5) 0.3247(2) 0.1162(8) 0.0225(13) Uani 1 1 d . U . . .
H38A H 0.939463 0.285555 0.080070 0.034 Uiso 1 1 calc GR . . . .
H38B H 0.931855 0.327841 0.235866 0.034 Uiso 1 1 calc GR . . . .
H38C H 0.968826 0.352773 0.060103 0.034 Uiso 1 1 calc GR . . . .
C39 C 0.7058(5) 0.2880(2) 0.3338(7) 0.0224(13) Uani 1 1 d . U . . .
H39A H 0.635287 0.296008 0.395897 0.034 Uiso 1 1 calc GR . . . .
H39B H 0.773753 0.302222 0.396155 0.034 Uiso 1 1 calc GR . . . .
H39C H 0.713225 0.246292 0.316512 0.034 Uiso 1 1 calc GR . . . .

loop_
_atom_site_aniso_label
_atom_site_aniso_U_11
_atom_site_aniso_U_22
_atom_site_aniso_U_33
_atom_site_aniso_U_23
_atom_site_aniso_U_13
_atom_site_aniso_U_12
Ir1 0.00979(10) 0.00779(10) 0.00970(11) 0.00005(8) -0.00014(7) -0.00035(8)
C1 0.017(3) 0.020(3) 0.013(3) 0.002(2) 0.005(2) 0.003(2)
C2 0.011(3) 0.012(3) 0.015(3) -0.004(2) 0.002(2) -0.001(2)
C3 0.011(2) 0.009(2) 0.007(2) -0.002(2) -0.001(2) 0.0009(19)
C4 0.011(2) 0.008(2) 0.010(3) -0.001(2) -0.004(2) 0.0003(19)
C5 0.015(3) 0.014(3) 0.012(3) -0.002(2) -0.006(2) 0.001(2)
C6 0.015(3) 0.023(3) 0.018(3) 0.000(2) 0.004(2) 0.000(2)
C11 0.012(3) 0.012(3) 0.012(3) -0.001(2) 0.000(2) -0.004(2)
O12 0.0123(18) 0.0105(18) 0.0130(19) 0.0009(15) 0.0024(15) -0.0030(14)
C13 0.005(2) 0.014(3) 0.015(3) 0.000(2) 0.000(2) -0.002(2)
C14 0.010(2) 0.011(3) 0.016(3) 0.003(2) 0.004(2) -0.004(2)
C15 0.009(2) 0.014(3) 0.014(3) 0.003(2) -0.003(2) -0.002(2)
C16 0.011(3) 0.015(3) 0.022(3) -0.004(2) -0.003(2) 0.000(2)
C17 0.016(3) 0.007(3) 0.028(3) 0.004(2) 0.003(2) 0.002(2)
C18 0.011(3) 0.018(3) 0.019(3) 0.009(2) -0.001(2) -0.003(2)
C19 0.036(4) 0.012(4) 0.028(4) 0.001(3) -0.006(4) -0.003(3)
F20 0.048(5) 0.042(5) 0.041(5) -0.018(4) -0.014(4) 0.023(4)
F21 0.058(6) 0.038(6) 0.052(6) -0.021(5) 0.011(5) -0.035(5)
F22 0.051(6) 0.018(4) 0.023(3) -0.003(3) -0.012(4) 0.014(4)
C19B 0.041(5) 0.013(4) 0.029(4) -0.002(4) -0.003(4) -0.004(4)
F20B 0.081(7) 0.015(4) 0.038(6) -0.015(4) -0.023(5) 0.016(5)
F21B 0.046(5) 0.034(6) 0.036(5) -0.008(5) -0.013(4) -0.014(4)
F22B 0.053(7) 0.025(6) 0.032(5) -0.012(4) 0.010(5) -0.010(5)
C30 0.015(3) 0.006(2) 0.014(3) -0.006(2) 0.000(2) -0.004(2)
C31 0.013(3) 0.010(3) 0.018(3) -0.007(2) -0.002(2) -0.001(2)
C32 0.015(3) 0.011(3) 0.015(3) -0.005(2) 0.004(2) 0.000(2)
C33 0.015(3) 0.009(3) 0.021(3) -0.006(2) -0.007(2) 0.001(2)
C34 0.025(3) 0.004(2) 0.020(3) -0.006(2) -0.010(2) 0.002(2)
C35 0.019(3) 0.015(3) 0.034(4) -0.004(3) 0.002(3) -0.007(2)
C36 0.025(3) 0.015(3) 0.018(3) -0.004(2) -0.005(2) -0.003(2)
C37 0.021(3) 0.029(3) 0.019(3) -0.006(3) 0.005(3) -0.002(3)
C38 0.021(3) 0.014(3) 0.032(4) -0.007(3) -0.004(3) 0.007(2)
C39 0.031(3) 0.011(3) 0.025(3) 0.007(2) -0.004(3) 0.000(2)

loop_
_atom_type_symbol
_atom_type_description
_atom_type_scat_dispersion_real
_atom_type_scat_dispersion_imag
_atom_type_scat_source
C C 0.0033 0.0016 'International Tables Vol C Tables 4.2.6.8 and 6.1.1.4'
H H 0.0000 0.0000 'International Tables Vol C Tables 4.2.6.8 and 6.1.1.4'
O O 0.0106 0.0060 'International Tables Vol C Tables 4.2.6.8 and 6.1.1.4'
F F 0.0171 0.0103 'International Tables Vol C Tables 4.2.6.8 and 6.1.1.4'
Ir Ir -1.4442 7.9887 'International Tables Vol C Tables 4.2.6.8 and 6.1.1.4'

loop_
_exptl_crystal_face_index_h
_exptl_crystal_face_index_k
_exptl_crystal_face_index_l
_exptl_crystal_face_perp_dist
1 0 0 0.0211
-1 0 0 0.0081
0 1 -1 0.1036
0 -1 -1 0.1258
0 -1 1 0.1392
0 1 1 0.1211
0 -1 0 0.0741
0 1 0 0.0700

loop_
_geom_angle_atom_site_label_1
_geom_angle_atom_site_label_2
_geom_angle_atom_site_label_3
_geom_angle
C2 Ir1 C4 68.65(18)
C2 Ir1 C30 104.61(18)
C2 Ir1 C31 125.60(19)
C2 Ir1 C32 164.18(19)
C2 Ir1 C33 147.0(2)
C2 Ir1 C34 114.3(2)
C3 Ir1 C2 38.75(19)
C3 Ir1 C4 39.47(18)
C3 Ir1 C30 117.10(19)
C3 Ir1 C31 153.08(19)
C3 Ir1 C32 153.84(19)
C3 Ir1 C33 117.56(19)
C3 Ir1 C34 101.49(19)
C4 Ir1 C30 149.31(18)
C4 Ir1 C31 165.59(19)
C4 Ir1 C32 127.15(19)
C4 Ir1 C33 107.23(18)
C4 Ir1 C34 116.83(18)
C11 Ir1 C2 87.6(2)
C11 Ir1 C3 106.13(19)
C11 Ir1 C4 85.95(19)
C11 Ir1 C30 124.37(19)
C11 Ir1 C31 92.2(2)
C11 Ir1 C32 92.46(19)
C11 Ir1 C33 125.3(2)
C11 Ir1 C34 152.37(19)
C30 Ir1 C33 61.37(18)
C30 Ir1 C34 36.68(18)
C31 Ir1 C30 36.96(18)
C31 Ir1 C32 38.58(18)
C31 Ir1 C33 62.54(18)
C31 Ir1 C34 61.79(19)
C32 Ir1 C30 62.58(18)
C32 Ir1 C33 37.15(19)
C32 Ir1 C34 61.76(19)
C33 Ir1 C34 36.28(19)
H1A C1 H1B 109.5
H1A C1 H1C 109.5
H1B C1 H1C 109.5
C2 C1 H1A 109.5
C2 C1 H1B 109.5
C2 C1 H1C 109.5
Ir1 C2 H2 111(3)
C1 C2 Ir1 121.9(3)
C1 C2 H2 110.7(13)
C3 C2 Ir1 67.6(3)
C3 C2 C1 120.3(5)
C3 C2 H2 118.8(14)
Ir1 C3 H3 113(3)
C2 C3 Ir1 73.6(3)
C2 C3 H3 121.5(12)
C2 C3 C4 118.1(4)
C4 C3 Ir1 73.5(3)
C4 C3 H3 119.4(11)
C3 C4 Ir1 67.0(3)
C3 C4 C5 117.3(4)
C3 C4 C14 119.7(4)
C5 C4 Ir1 117.5(3)
C14 C4 Ir1 118.6(3)
C14 C4 C5 110.8(4)
C4 C5 H5A 109.1
C4 C5 H5B 109.1
H5A C5 H5B 107.8
C6 C5 C4 112.7(4)
C6 C5 H5A 109.1
C6 C5 H5B 109.1
C5 C6 H6A 109.5
C5 C6 H6B 109.5
C5 C6 H6C 109.5
H6A C6 H6B 109.5
H6A C6 H6C 109.5
H6B C6 H6C 109.5
Ir1 C11 H11A 107.9
Ir1 C11 H11B 107.9
H11A C11 H11B 107.2
O12 C11 Ir1 117.6(3)
O12 C11 H11A 107.9
O12 C11 H11B 107.9
C13 O12 C11 112.4(4)
O12 C13 C14 122.0(4)
O12 C13 C18 117.7(5)
C18 C13 C14 120.3(5)
C13 C14 C4 123.4(5)
C15 C14 C4 118.4(4)
C15 C14 C13 117.9(4)
C14 C15 H15 119.4
C16 C15 C14 121.3(5)
C16 C15 H15 119.4
C15 C16 C17 120.3(5)
C15 C16 C19 119.2(7)
C15 C16 C19B 122.3(7)
C17 C16 C19 120.5(6)
C17 C16 C19B 117.3(7)
C16 C17 H17 120.6
C18 C17 C16 118.9(5)
C18 C17 H17 120.6
C13 C18 C17 121.2(5)
C13 C18 H18 119.4
C17 C18 H18 119.4
F20 C19 C16 112.4(9)
F21 C19 C16 113.3(10)
F21 C19 F20 105.5(10)
F22 C19 C16 115.2(10)
F22 C19 F20 104.8(10)
F22 C19 F21 104.8(11)
F20B C19B C16 112.4(10)
F20B C19B F21B 104.0(11)
F21B C19B C16 112.2(11)
F22B C19B C16 113.5(12)
F22B C19B F20B 107.2(12)
F22B C19B F21B 107.0(13)
C31 C30 Ir1 69.2(3)
C31 C30 C34 108.3(4)
C31 C30 C35 124.9(5)
C34 C30 Ir1 72.9(3)
C34 C30 C35 126.5(5)
C35 C30 Ir1 128.9(3)
C30 C31 Ir1 73.9(3)
C30 C31 C32 107.9(5)
C30 C31 C36 126.3(5)
C32 C31 Ir1 71.1(3)
C32 C31 C36 125.1(5)
C36 C31 Ir1 128.3(3)
C31 C32 Ir1 70.3(3)
C31 C32 C37 126.8(5)
C33 C32 Ir1 74.5(3)
C33 C32 C31 107.4(5)
C33 C32 C37 125.3(5)
C37 C32 Ir1 127.2(4)
C32 C33 Ir1 68.4(3)
C32 C33 C38 126.7(5)
C34 C33 Ir1 72.0(3)
C34 C33 C32 107.7(4)
C34 C33 C38 125.1(5)
C38 C33 Ir1 131.5(4)
C30 C34 Ir1 70.4(3)
C30 C34 C39 125.6(5)
C33 C34 Ir1 71.8(3)
C33 C34 C30 108.6(5)
C33 C34 C39 125.7(5)
C39 C34 Ir1 127.0(4)
C30 C35 H35A 109.5
C30 C35 H35B 109.5
C30 C35 H35C 109.5
H35A C35 H35B 109.5
H35A C35 H35C 109.5
H35B C35 H35C 109.5
C31 C36 H36A 109.5
C31 C36 H36B 109.5
C31 C36 H36C 109.5
H36A C36 H36B 109.5
H36A C36 H36C 109.5
H36B C36 H36C 109.5
C32 C37 H37A 109.5
C32 C37 H37B 109.5
C32 C37 H37C 109.5
H37A C37 H37B 109.5
H37A C37 H37C 109.5
H37B C37 H37C 109.5
C33 C38 H38A 109.5
C33 C38 H38B 109.5
C33 C38 H38C 109.5
H38A C38 H38B 109.5
H38A C38 H38C 109.5
H38B C38 H38C 109.5
C34 C39 H39A 109.5
C34 C39 H39B 109.5
C34 C39 H39C 109.5
H39A C39 H39B 109.5
H39A C39 H39C 109.5
H39B C39 H39C 109.5

loop_
_geom_bond_atom_site_label_1
_geom_bond_atom_site_label_2
_geom_bond_distance
Ir1 C2 2.159(5)
Ir1 C3 2.081(5)
Ir1 C4 2.167(5)
Ir1 C11 2.068(5)
Ir1 C30 2.258(5)
Ir1 C31 2.197(5)
Ir1 C32 2.208(5)
Ir1 C33 2.289(5)
Ir1 C34 2.291(5)
C1 H1A 0.9800
C1 H1B 0.9800
C1 H1C 0.9800
C1 C2 1.515(7)
C2 H2 0.986(19)
C2 C3 1.408(7)
C3 H3 0.983(19)
C3 C4 1.437(7)
C4 C5 1.528(7)
C4 C14 1.506(6)
C5 H5A 0.9900
C5 H5B 0.9900
C5 C6 1.516(7)
C6 H6A 0.9800
C6 H6B 0.9800
C6 H6C 0.9800
C11 H11A 0.9900
C11 H11B 0.9900
C11 O12 1.459(5)
O12 C13 1.352(6)
C13 C14 1.403(7)
C13 C18 1.378(7)
C14 C15 1.389(7)
C15 H15 0.9500
C15 C16 1.382(7)
C16 C17 1.388(7)
C16 C19 1.492(11)
C16 C19B 1.492(12)
C17 H17 0.9500
C17 C18 1.380(7)
C18 H18 0.9500
C19 F20 1.342(12)
C19 F21 1.341(12)
C19 F22 1.336(11)
C19B F20B 1.338(13)
C19B F21B 1.343(13)
C19B F22B 1.316(13)
C30 C31 1.413(7)
C30 C34 1.432(7)
C30 C35 1.497(7)
C31 C32 1.455(7)
C31 C36 1.504(7)
C32 C33 1.435(7)
C32 C37 1.507(7)
C33 C34 1.426(7)
C33 C38 1.493(7)
C34 C39 1.505(7)
C35 H35A 0.9800
C35 H35B 0.9800
C35 H35C 0.9800
C36 H36A 0.9800
C36 H36B 0.9800
C36 H36C 0.9800
C37 H37A 0.9800
C37 H37B 0.9800
C37 H37C 0.9800
C38 H38A 0.9800
C38 H38B 0.9800
C38 H38C 0.9800
C39 H39A 0.9800
C39 H39B 0.9800
C39 H39C 0.9800

loop_
_geom_torsion_atom_site_label_1
_geom_torsion_atom_site_label_2
_geom_torsion_atom_site_label_3
_geom_torsion_atom_site_label_4
_geom_torsion
Ir1 C2 C3 C4 60.5(4)
Ir1 C3 C4 C5 -110.2(4)
Ir1 C3 C4 C14 110.9(4)
Ir1 C4 C5 C6 84.6(5)
Ir1 C4 C14 C13 -35.1(6)
Ir1 C4 C14 C15 150.3(4)
Ir1 C11 O12 C13 -75.2(4)
Ir1 C30 C31 C32 63.4(3)
Ir1 C30 C31 C36 -126.0(5)
Ir1 C30 C34 C33 -62.0(3)
Ir1 C30 C34 C39 122.1(5)
Ir1 C31 C32 C33 65.8(3)
Ir1 C31 C32 C37 -122.3(5)
Ir1 C32 C33 C34 61.5(3)
Ir1 C32 C33 C38 -126.4(5)
Ir1 C33 C34 C30 61.1(3)
Ir1 C33 C34 C39 -123.0(5)
C1 C2 C3 Ir1 115.0(4)
C1 C2 C3 C4 175.5(4)
C2 C3 C4 Ir1 -60.6(4)
C2 C3 C4 C5 -170.8(4)
C2 C3 C4 C14 50.3(6)
C3 C4 C5 C6 161.5(4)
C3 C4 C14 C13 -113.5(6)
C3 C4 C14 C15 71.9(6)
C4 C14 C15 C16 172.4(4)
C5 C4 C14 C13 105.1(5)
C5 C4 C14 C15 -69.4(6)
C11 O12 C13 C14 48.6(6)
C11 O12 C13 C18 -132.4(4)
O12 C13 C14 C4 8.6(7)
O12 C13 C14 C15 -176.9(4)
O12 C13 C18 C17 178.6(5)
C13 C14 C15 C16 -2.5(7)
C14 C4 C5 C6 -56.2(6)
C14 C13 C18 C17 -2.4(8)
C14 C15 C16 C17 -1.0(8)
C14 C15 C16 C19 177.8(7)
C14 C15 C16 C19B -177.1(8)
C15 C16 C17 C18 2.9(8)
C15 C16 C19 F20 -108.2(11)
C15 C16 C19 F21 132.3(11)
C15 C16 C19 F22 11.7(15)
C15 C16 C19B F20B -141.4(12)
C15 C16 C19B F21B 101.8(13)
C15 C16 C19B F22B -19.6(17)
C16 C17 C18 C13 -1.1(8)
C17 C16 C19 F20 70.7(13)
C17 C16 C19 F21 -48.9(13)
C17 C16 C19 F22 -169.4(10)
C17 C16 C19B F20B 42.4(15)
C17 C16 C19B F21B -74.4(14)
C17 C16 C19B F22B 164.2(12)
C18 C13 C14 C4 -170.4(5)
C18 C13 C14 C15 4.2(7)
C19 C16 C17 C18 -176.0(7)
C19B C16 C17 C18 179.1(8)
C30 C31 C32 Ir1 -65.2(3)
C30 C31 C32 C33 0.6(5)
C30 C31 C32 C37 172.5(5)
C31 C30 C34 Ir1 60.5(3)
C31 C30 C34 C33 -1.5(6)
C31 C30 C34 C39 -177.4(5)
C31 C32 C33 Ir1 -63.0(3)
C31 C32 C33 C34 -1.5(5)
C31 C32 C33 C38 170.6(5)
C32 C33 C34 Ir1 -59.2(3)
C32 C33 C34 C30 1.8(6)
C32 C33 C34 C39 177.8(5)
C34 C30 C31 Ir1 -62.9(3)
C34 C30 C31 C32 0.6(5)
C34 C30 C31 C36 171.2(5)
C35 C30 C31 Ir1 123.6(5)
C35 C30 C31 C32 -172.9(5)
C35 C30 C31 C36 -2.4(8)
C35 C30 C34 Ir1 -126.2(5)
C35 C30 C34 C33 171.9(5)
C35 C30 C34 C39 -4.1(8)
C36 C31 C32 Ir1 124.1(5)
C36 C31 C32 C33 -170.2(5)
C36 C31 C32 C37 1.7(8)
C37 C32 C33 Ir1 125.0(5)
C37 C32 C33 C34 -173.5(5)
C37 C32 C33 C38 -1.5(8)
C38 C33 C34 Ir1 128.6(5)
C38 C33 C34 C30 -170.4(5)
C38 C33 C34 C39 5.6(8)

loop_
_exptl_oxdiff_crystal_face_indexfrac_h
_exptl_oxdiff_crystal_face_indexfrac_k
_exptl_oxdiff_crystal_face_indexfrac_l
_exptl_oxdiff_crystal_face_x
_exptl_oxdiff_crystal_face_y
_exptl_oxdiff_crystal_face_z
0.9998 -0.0068 -0.0019 0.0144 -0.0598 -0.0045
-0.9998 0.0068 0.0019 -0.0144 0.0598 0.0045
0.0003 0.9998 -1.0002 -0.0903 -0.0197 -0.0088
0.0003 -0.9994 -1.0001 -0.0751 -0.0206 0.0505
-0.0003 -0.9998 1.0002 0.0903 0.0197 0.0088
-0.0003 0.9994 1.0001 0.0751 0.0206 -0.0505
-0.0000 -0.9996 0.0000 0.0076 -0.0005 0.0297
0.0000 0.9996 -0.0000 -0.0076 0.0005 -0.0297
